data_8104658
loop_
_publ_author_name
'Zhai, Zhi-Wei'
'Yang, Shuang-Hua'

_publ_section_title
;
 The crystal structure of
 2,5-bis(3,5-dimethylphenyl)thiazolo[5,4-d]thiazole, C20H18N2S2
;
_journal_issue 5
_journal_name_full 'Zeitschrift f\"ur Kristallographie - New Crystal Structures'
_journal_page_first 1031
_journal_page_last 1033
_journal_paper_doi 10.1515/ncrs-2021-0213
_journal_volume 236
_journal_year 2021
_chemical_formula_moiety 'C10 H9 N S'
_chemical_formula_sum 'C10 H9 N S'
_chemical_formula_weight 175.24
_space_group_crystal_system monoclinic
_space_group_IT_number 14
_space_group_name_Hall '-P 2yn'
_space_group_name_H-M_alt 'P 1 21/n 1'
_atom_sites_solution_hydrogens geom
_atom_sites_solution_primary iterative
_cell_angle_alpha 90
_cell_angle_beta 90.592(2)
_cell_angle_gamma 90
_cell_formula_units_Z 4
_cell_length_a 7.92140(10)
_cell_length_b 6.08080(10)
_cell_length_c 17.8091(3)
_cell_measurement_reflns_used 2731
_cell_measurement_temperature 149.99(10)
_cell_measurement_theta_max 72.6700
_cell_measurement_theta_min 4.9620
_cell_volume 857.79(2)
_computing_cell_refinement 'CrysAlisPro 1.171.39.27b (Rigaku OD, 2015)'
_computing_data_collection 'CrysAlisPro 1.171.39.27b (Rigaku OD, 2015)'
_computing_data_reduction 'CrysAlisPro 1.171.39.27b (Rigaku OD, 2015)'
_computing_molecular_graphics 'Olex2 (Dolomanov et al., 2009)'
_computing_publication_material 'Olex2 (Dolomanov et al., 2009)'
_computing_structure_refinement 'ShelXL (Sheldrick, 2015)'
_computing_structure_solution 'olex2.solve (Bourhis et al., 2015)'
_diffrn_ambient_environment N~2~
_diffrn_ambient_temperature 149.99(10)
_diffrn_detector 'CCD plate'
_diffrn_measured_fraction_theta_full 0.995
_diffrn_measured_fraction_theta_max 0.962
_diffrn_measurement_details
;
List of Runs (angles in degrees, time in seconds):

  # Type    Start    End  Width  t~exp~   \w     \q     \k     \f   Frames
--------------------------------------------------------------------------
  1  \w     28.00  64.00   0.50    0.50    --    0.00  82.00 -60.00   72
  2  \w     23.00  77.00   0.50    0.50    --    0.00  38.00-180.00  108
  3  \w    -16.00   9.00   0.50    0.50    --    0.00  82.00 -60.00   50
  4  \w    -27.00  12.00   0.50    0.50    --    0.00  38.00-180.00   78
  5  \w     64.00 114.00   0.50    0.50    --   97.60 -61.00  90.00  100
  6  \w      9.00  54.00   0.50    0.50    --   97.60 -77.00 -60.00   90
  7  \w     72.00 126.00   0.50    0.50    --   97.60 -45.00-120.00  108
  8  \w     60.00 134.00   0.50    0.50    --   97.60  82.00 -90.00  148
  9  \w     27.00  53.00   0.50    0.50    --   97.60 -45.00-120.00   52
 10  \w     11.00  36.00   0.50    0.50    --   97.60 -61.00  90.00   50
 11  \w     96.00 132.00   0.50    0.50    --   97.60 -77.00 -60.00   72
 12  \w     60.00  86.00   0.50    0.50    --   97.60 -77.00 -60.00   52
 13  \w     14.00 129.00   0.50    0.50    --   97.60 -77.00 120.00  230
 14  \w     80.00 149.00   0.50    0.50    --   97.60 -15.00  30.00  138
;
_diffrn_measurement_device 'four-circle diffractometer'
_diffrn_measurement_device_type 'XtaLAB AFC12 (RINC): Kappa single'
_diffrn_measurement_method '\w scans'
_diffrn_orient_matrix_type 'CrysAlisPro convention (1999,Acta A55,543-557)'
_diffrn_orient_matrix_UB_11 -0.0331988000
_diffrn_orient_matrix_UB_12 0.2405363000
_diffrn_orient_matrix_UB_13 0.0227480000
_diffrn_orient_matrix_UB_21 0.1658454000
_diffrn_orient_matrix_UB_22 0.0019747000
_diffrn_orient_matrix_UB_23 0.0459618000
_diffrn_orient_matrix_UB_31 0.0959384000
_diffrn_orient_matrix_UB_32 0.0794920000
_diffrn_orient_matrix_UB_33 -0.0696966000
_diffrn_radiation_monochromator graphite
_diffrn_radiation_probe x-ray
_diffrn_radiation_type CuK\a
_diffrn_radiation_wavelength 1.54184
_diffrn_reflns_av_R_equivalents 0.0209
_diffrn_reflns_av_unetI/netI 0.0283
_diffrn_reflns_Laue_measured_fraction_full 0.995
_diffrn_reflns_Laue_measured_fraction_max 0.962
_diffrn_reflns_limit_h_max 9
_diffrn_reflns_limit_h_min -8
_diffrn_reflns_limit_k_max 7
_diffrn_reflns_limit_k_min -7
_diffrn_reflns_limit_l_max 22
_diffrn_reflns_limit_l_min -21
_diffrn_reflns_number 3637
_diffrn_reflns_point_group_measured_fraction_full 0.995
_diffrn_reflns_point_group_measured_fraction_max 0.962
_diffrn_reflns_theta_full 67.684
_diffrn_reflns_theta_max 73.160
_diffrn_reflns_theta_min 4.967
_diffrn_source 'fine-focus sealed X-ray tube'
_diffrn_source_type 'Enhance (Cu) X-ray Source'
_exptl_absorpt_coefficient_mu 2.820
_exptl_absorpt_correction_T_max 1.00000
_exptl_absorpt_correction_T_min 0.86934
_exptl_absorpt_correction_type multi-scan
_exptl_absorpt_process_details
;
CrysAlisPro 1.171.39.27b (Rigaku Oxford Diffraction, 2015)
Empirical absorption correction using spherical harmonics,
 implemented in SCALE3 ABSPACK scaling algorithm.
;
_exptl_crystal_colour 'clear yellowish green'
_exptl_crystal_colour_lustre clear
_exptl_crystal_colour_modifier yellowish
_exptl_crystal_colour_primary green
_exptl_crystal_density_diffrn 1.357
_exptl_crystal_description block
_exptl_crystal_F_000 368
_exptl_crystal_size_max 0.1
_exptl_crystal_size_mid 0.05
_exptl_crystal_size_min 0.03
_refine_diff_density_max 0.494
_refine_diff_density_min -0.269
_refine_diff_density_rms 0.055
_refine_ls_extinction_coef .
_refine_ls_extinction_method none
_refine_ls_goodness_of_fit_ref 1.060
_refine_ls_hydrogen_treatment constr
_refine_ls_matrix_type full
_refine_ls_number_parameters 111
_refine_ls_number_reflns 1658
_refine_ls_number_restraints 3
_refine_ls_restrained_S_all 1.069
_refine_ls_R_factor_all 0.0392
_refine_ls_R_factor_gt 0.0382
_refine_ls_shift/su_max 0.000
_refine_ls_shift/su_mean 0.000
_refine_ls_structure_factor_coef Fsqd
_refine_ls_weighting_details
;
 w=1/[\s^2^(Fo^2^)+(0.0516P)^2^+0.6979P]
 where P=(Fo^2^+2Fc^2^)/3
;
_refine_ls_weighting_scheme calc
_refine_ls_wR_factor_gt 0.1044
_refine_ls_wR_factor_ref 0.1051
_reflns_Friedel_coverage 0.000
_reflns_Friedel_fraction_full .
_reflns_Friedel_fraction_max .
_reflns_number_gt 1583
_reflns_number_total 1658
_reflns_threshold_expression 'I > 2\s(I)'
_cod_data_source_file suppl_j_ncrs-2021-0213_suppl.cif
_cod_data_source_block metz
_cod_database_code 8104658
_shelx_space_group_comment
;
The symmetry employed for this shelxl refinement is uniquely defined
by the following loop, which should always be used as a source of
symmetry information in preference to the above space-group names.
They are only intended as comments.
;
_shelx_estimated_absorpt_t_max 0.920
_shelx_estimated_absorpt_t_min 0.766
_reflns_odcompleteness_completeness 99.41
_reflns_odcompleteness_iscentric 1
_reflns_odcompleteness_theta 66.97
_olex2_refinement_description
;
1. Fixed Uiso
 At 1.2 times of:
  All C(H) groups
 At 1.5 times of:
  All C(H,H,H) groups
2. Rigid bond restraints
 C1, N1, C2
 with sigma for 1-2 distances of 0.001 and sigma for 1-3 distances of 0.002
3.a Aromatic/amide H refined with riding coordinates:
 C4(H4), C6(H6), C8(H8)
3.b Idealised Me refined as rotating group:
 C9(H9A,H9B,H9C), C10(H10A,H10B,H10C)
;

loop_
_space_group_symop_operation_xyz
'x, y, z'
'-x+1/2, y+1/2, -z+1/2'
'-x, -y, -z'
'x-1/2, -y-1/2, z-1/2'

loop_
_atom_site_label
_atom_site_type_symbol
_atom_site_fract_x
_atom_site_fract_y
_atom_site_fract_z
_atom_site_U_iso_or_equiv
_atom_site_adp_type
_atom_site_occupancy
_atom_site_site_symmetry_order
_atom_site_calc_flag
_atom_site_refinement_flags_posn
_atom_site_refinement_flags_adp
_atom_site_refinement_flags_occupancy
_atom_site_disorder_assembly
_atom_site_disorder_group
S1 S 0.63907(5) 0.81753(7) 0.57515(2) 0.02482(18) Uani 1 1 d . . . . .
N1 N 0.3325(2) 0.8064(2) 0.51701(9) 0.0238(3) Uani 1 1 d . U . . .
C1 C 0.4359(2) 0.7038(3) 0.56499(10) 0.0208(4) Uani 1 1 d . U . . .
C2 C 0.4183(2) 0.9822(3) 0.48821(9) 0.0218(4) Uani 1 1 d . U . . .
C3 C 0.3875(2) 0.5067(3) 0.60717(9) 0.0205(4) Uani 1 1 d . . . . .
C4 C 0.2284(2) 0.4145(3) 0.59522(10) 0.0236(4) Uani 1 1 d . . . . .
H4 H 0.1533 0.4814 0.5618 0.028 Uiso 1 1 calc R . . . .
C5 C 0.1804(2) 0.2242(3) 0.63251(10) 0.0248(4) Uani 1 1 d . . . . .
C6 C 0.2935(2) 0.1287(3) 0.68337(10) 0.0249(4) Uani 1 1 d . . . . .
H6 H 0.2618 0.0021 0.7089 0.030 Uiso 1 1 calc R . . . .
C7 C 0.4524(2) 0.2179(3) 0.69683(10) 0.0228(4) Uani 1 1 d . . . . .
C8 C 0.4990(2) 0.4068(3) 0.65800(10) 0.0219(4) Uani 1 1 d . . . . .
H8 H 0.6056 0.4671 0.6660 0.026 Uiso 1 1 calc R . . . .
C9 C 0.0116(3) 0.1186(4) 0.61652(13) 0.0363(5) Uani 1 1 d . . . . .
H9A H 0.0273 -0.0096 0.5859 0.054 Uiso 1 1 calc GR . . . .
H9B H -0.0601 0.2213 0.5905 0.054 Uiso 1 1 calc GR . . . .
H9C H -0.0399 0.0770 0.6630 0.054 Uiso 1 1 calc GR . . . .
C10 C 0.5724(3) 0.1112(3) 0.75218(11) 0.0314(4) Uani 1 1 d . . . . .
H10A H 0.6854 0.1597 0.7425 0.047 Uiso 1 1 calc GR . . . .
H10B H 0.5664 -0.0458 0.7469 0.047 Uiso 1 1 calc GR . . . .
H10C H 0.5417 0.1518 0.8023 0.047 Uiso 1 1 calc GR . . . .

loop_
_atom_site_aniso_label
_atom_site_aniso_U_11
_atom_site_aniso_U_22
_atom_site_aniso_U_33
_atom_site_aniso_U_23
_atom_site_aniso_U_13
_atom_site_aniso_U_12
S1 0.0256(3) 0.0229(3) 0.0259(3) 0.00508(16) -0.00232(18) -0.00345(16)
N1 0.0295(8) 0.0185(7) 0.0233(7) 0.0013(5) 0.0046(6) -0.0042(5)
C1 0.0231(8) 0.0190(8) 0.0202(8) -0.0016(6) 0.0022(6) -0.0027(6)
C2 0.0254(9) 0.0189(8) 0.0210(8) -0.0006(6) -0.0005(6) -0.0023(6)
C3 0.0261(9) 0.0167(8) 0.0188(8) -0.0018(6) 0.0031(6) -0.0007(7)
C4 0.0246(9) 0.0236(9) 0.0226(8) 0.0006(7) -0.0005(7) 0.0002(7)
C5 0.0254(9) 0.0240(9) 0.0252(9) -0.0016(7) 0.0043(7) -0.0033(7)
C6 0.0317(9) 0.0189(8) 0.0243(9) 0.0015(7) 0.0074(7) -0.0021(7)
C7 0.0279(9) 0.0209(8) 0.0198(8) -0.0002(7) 0.0032(7) 0.0020(7)
C8 0.0232(8) 0.0209(9) 0.0216(8) 0.0000(7) 0.0012(7) -0.0022(7)
C9 0.0323(10) 0.0346(11) 0.0420(12) 0.0059(9) -0.0005(9) -0.0113(9)
C10 0.0350(10) 0.0290(10) 0.0300(10) 0.0081(8) -0.0021(8) 0.0007(8)

loop_
_atom_type_symbol
_atom_type_description
_atom_type_scat_dispersion_real
_atom_type_scat_dispersion_imag
_atom_type_scat_source
C C 0.0181 0.0091 'International Tables Vol C Tables 4.2.6.8 and 6.1.1.4'
H H 0.0000 0.0000 'International Tables Vol C Tables 4.2.6.8 and 6.1.1.4'
N N 0.0311 0.0180 'International Tables Vol C Tables 4.2.6.8 and 6.1.1.4'
S S 0.3331 0.5567 'International Tables Vol C Tables 4.2.6.8 and 6.1.1.4'

loop_
_geom_angle_atom_site_label_1
_geom_angle_atom_site_label_2
_geom_angle_atom_site_label_3
_geom_angle
_geom_angle_site_symmetry_1
_geom_angle_site_symmetry_3
C2 S1 C1 88.59(8) 3_676 .
C1 N1 C2 107.54(15) . .
N1 C1 S1 115.96(13) . .
N1 C1 C3 123.28(16) . .
C3 C1 S1 120.76(13) . .
N1 C2 S1 132.09(14) . 3_676
N1 C2 C2 118.6(2) . 3_676
C2 C2 S1 109.35(17) 3_676 3_676
C4 C3 C1 119.37(16) . .
C4 C3 C8 119.26(16) . .
C8 C3 C1 121.36(16) . .
C3 C4 H4 119.6 . .
C5 C4 C3 120.88(16) . .
C5 C4 H4 119.6 . .
C4 C5 C6 118.73(17) . .
C4 C5 C9 120.72(17) . .
C6 C5 C9 120.52(17) . .
C5 C6 H6 119.2 . .
C7 C6 C5 121.62(17) . .
C7 C6 H6 119.2 . .
C6 C7 C8 118.74(17) . .
C6 C7 C10 120.55(17) . .
C8 C7 C10 120.71(17) . .
C3 C8 H8 119.6 . .
C7 C8 C3 120.76(16) . .
C7 C8 H8 119.6 . .
C5 C9 H9A 109.5 . .
C5 C9 H9B 109.5 . .
C5 C9 H9C 109.5 . .
H9A C9 H9B 109.5 . .
H9A C9 H9C 109.5 . .
H9B C9 H9C 109.5 . .
C7 C10 H10A 109.5 . .
C7 C10 H10B 109.5 . .
C7 C10 H10C 109.5 . .
H10A C10 H10B 109.5 . .
H10A C10 H10C 109.5 . .
H10B C10 H10C 109.5 . .

loop_
_geom_bond_atom_site_label_1
_geom_bond_atom_site_label_2
_geom_bond_distance
_geom_bond_site_symmetry_2
S1 C1 1.7596(18) .
S1 C2 1.7180(18) 3_676
N1 C1 1.332(2) .
N1 C2 1.370(2) .
C1 C3 1.468(2) .
C2 S1 1.7179(18) 3_676
C2 C2 1.374(3) 3_676
C3 C4 1.394(2) .
C3 C8 1.397(2) .
C4 H4 0.9300 .
C4 C5 1.389(3) .
C5 C6 1.394(3) .
C5 C9 1.508(3) .
C6 H6 0.9300 .
C6 C7 1.389(3) .
C7 C8 1.393(3) .
C7 C10 1.509(3) .
C8 H8 0.9300 .
C9 H9A 0.9600 .
C9 H9B 0.9600 .
C9 H9C 0.9600 .
C10 H10A 0.9600 .
C10 H10B 0.9600 .
C10 H10C 0.9600 .

loop_
_geom_torsion_atom_site_label_1
_geom_torsion_atom_site_label_2
_geom_torsion_atom_site_label_3
_geom_torsion_atom_site_label_4
_geom_torsion
_geom_torsion_site_symmetry_1
_geom_torsion_site_symmetry_2
_geom_torsion_site_symmetry_3
_geom_torsion_site_symmetry_4
S1 C1 C3 C4 -176.96(13) . . . .
S1 C1 C3 C8 1.7(2) . . . .
N1 C1 C3 C4 2.5(3) . . . .
N1 C1 C3 C8 -178.78(16) . . . .
C1 N1 C2 S1 -179.43(15) . . . 3_676
C1 N1 C2 C2 0.2(3) . . . 3_676
C1 C3 C4 C5 178.06(16) . . . .
C1 C3 C8 C7 -179.04(16) . . . .
C2 S1 C1 N1 0.67(14) 3_676 . . .
C2 S1 C1 C3 -179.82(15) 3_676 . . .
C2 N1 C1 S1 -0.59(19) . . . .
C2 N1 C1 C3 179.91(15) . . . .
C3 C4 C5 C6 1.2(3) . . . .
C3 C4 C5 C9 -176.88(17) . . . .
C4 C3 C8 C7 -0.3(3) . . . .
C4 C5 C6 C7 -0.7(3) . . . .
C5 C6 C7 C8 -0.3(3) . . . .
C5 C6 C7 C10 179.99(17) . . . .
C6 C7 C8 C3 0.8(3) . . . .
C8 C3 C4 C5 -0.7(3) . . . .
C9 C5 C6 C7 177.38(17) . . . .
C10 C7 C8 C3 -179.49(16) . . . .
